data_4348366
loop_
_publ_author_name
'Liu, Guangfeng'
'Liu, Jie'
'Sun, Zhihua'
'Zhang, Zhenyi'
'Chang, Lei'
'Wang, Junling'
'Tao, Xutang'
'Zhang, Qichun'

_publ_section_title
;
 Thermally Induced Reversible Double Phase Transitions in an
 Organic-Inorganic Hybrid Iodoplumbate C4H12NPbI3 with Symmetry Breaking.
;
_journal_issue 16
_journal_name_full 'Inorganic chemistry'
_journal_page_first 8025
_journal_page_last 8030
_journal_paper_doi 10.1021/acs.inorgchem.6b01143
_journal_volume 55
_journal_year 2016
_chemical_absolute_configuration ad
_chemical_formula_sum 'C4 H12 I3 N Pb'
_chemical_formula_weight 662.04
_space_group_crystal_system hexagonal
_space_group_IT_number 169
_space_group_name_Hall 'P 61'
_space_group_name_H-M_alt 'P 61'
_atom_sites_solution_hydrogens geom
_audit_creation_method SHELXL-2014/7
_cell_angle_alpha 90
_cell_angle_beta 90
_cell_angle_gamma 120
_cell_formula_units_Z 6
_cell_length_a 9.616(3)
_cell_length_b 9.616(3)
_cell_length_c 23.734(6)
_cell_measurement_reflns_used 8443
_cell_measurement_temperature 110(2)
_cell_measurement_theta_max 27.44
_cell_measurement_theta_min 2.45
_cell_volume 1900.6(10)
_computing_cell_refinement 'Bruker SAINT'
_computing_data_collection 'Bruker APEX2'
_computing_data_reduction 'Bruker SAINT'
_computing_molecular_graphics 'Bruker SHELXTL'
_computing_publication_material 'Bruker SHELXTL'
_computing_structure_refinement 'SHELXL-2014/7 (Sheldrick, 2014)'
_computing_structure_solution 'SHELXS-97 (Sheldrick 2008)'
_diffrn_ambient_temperature 110(2)
_diffrn_measured_fraction_theta_full 1.000
_diffrn_measured_fraction_theta_max 0.999
_diffrn_measurement_device_type 'Bruker APEX-II CCD'
_diffrn_measurement_method '\f and \w scans'
_diffrn_radiation_type MoK\a
_diffrn_radiation_wavelength 0.71073
_diffrn_reflns_av_R_equivalents 0.0622
_diffrn_reflns_av_unetI/netI 0.0591
_diffrn_reflns_Laue_measured_fraction_full 1.000
_diffrn_reflns_Laue_measured_fraction_max 0.999
_diffrn_reflns_limit_h_max 12
_diffrn_reflns_limit_h_min -6
_diffrn_reflns_limit_k_max 12
_diffrn_reflns_limit_k_min -12
_diffrn_reflns_limit_l_max 30
_diffrn_reflns_limit_l_min -28
_diffrn_reflns_number 10822
_diffrn_reflns_point_group_measured_fraction_full 1.000
_diffrn_reflns_point_group_measured_fraction_max 0.999
_diffrn_reflns_theta_full 25.242
_diffrn_reflns_theta_max 27.457
_diffrn_reflns_theta_min 0.858
_diffrn_source 'sealed tube'
_exptl_absorpt_coefficient_mu 20.572
_exptl_absorpt_correction_T_max 0.0949
_exptl_absorpt_correction_T_min 0.0174
_exptl_absorpt_correction_type multi-scan
_exptl_absorpt_process_details SADABS
_exptl_crystal_colour brown
_exptl_crystal_density_diffrn 3.471
_exptl_crystal_description prism
_exptl_crystal_F_000 1704
_exptl_crystal_size_max 0.495
_exptl_crystal_size_mid 0.292
_exptl_crystal_size_min 0.234
_refine_diff_density_max 4.119
_refine_diff_density_min -3.888
_refine_diff_density_rms 0.548
_refine_ls_abs_structure_details
;
 Twinning involves inversion, so Flack parameter cannot be determined
;
_refine_ls_extinction_method none
_refine_ls_goodness_of_fit_ref 1.006
_refine_ls_hydrogen_treatment constr
_refine_ls_matrix_type full
_refine_ls_number_parameters 89
_refine_ls_number_reflns 2814
_refine_ls_number_restraints 25
_refine_ls_restrained_S_all 1.002
_refine_ls_R_factor_all 0.0519
_refine_ls_R_factor_gt 0.0509
_refine_ls_shift/su_max 0.000
_refine_ls_shift/su_mean 0.000
_refine_ls_structure_factor_coef Fsqd
_refine_ls_weighting_details 'w=1/[\s^2^(Fo^2^)+(0.1200P)^2^+0.2418P] where P=(Fo^2^+2Fc^2^)/3'
_refine_ls_weighting_scheme calc
_refine_ls_wR_factor_gt 0.1404
_refine_ls_wR_factor_ref 0.1442
_reflns_Friedel_coverage 0.953
_reflns_Friedel_fraction_full 1.000
_reflns_Friedel_fraction_max 0.999
_reflns_number_gt 2782
_reflns_number_total 2814
_reflns_threshold_expression 'I > 2\s(I)'
_cod_data_source_file ic6b01143_si_002.cif
_cod_data_source_block liujie20151211_1_0m_a
_cod_original_cell_volume 1900.5(11)
_cod_database_code 4348366
_shelx_shelxl_version_number 2014/7
_shelx_space_group_comment
;
The symmetry employed for this shelxl refinement is uniquely defined
by the following loop, which should always be used as a source of
symmetry information in preference to the above space-group names.
They are only intended as comments.
;
_shelx_estimated_absorpt_t_min 0.035
_shelx_estimated_absorpt_t_max 0.086

loop_
_space_group_symop_operation_xyz
'x, y, z'
'-y, x-y, z+1/3'
'-x+y, -x, z+2/3'
'-x, -y, z+1/2'
'y, -x+y, z+5/6'
'x-y, x, z+1/6'

loop_
_atom_site_label
_atom_site_type_symbol
_atom_site_fract_x
_atom_site_fract_y
_atom_site_fract_z
_atom_site_U_iso_or_equiv
_atom_site_adp_type
_atom_site_occupancy
_atom_site_site_symmetry_order
_atom_site_calc_flag
_atom_site_refinement_flags_posn
_atom_site_refinement_flags_adp
Pb1 Pb -0.00237(19) 0.02367(14) 0.57773(9) 0.0149(3) Uani 1 1 d . .
C1 C 0.356(4) 0.607(4) 0.5451(11) 0.028(6) Uani 1 1 d . U
H1A H 0.2972 0.6194 0.5756 0.042 Uiso 1 1 calc R U
H1B H 0.4664 0.6526 0.5555 0.042 Uiso 1 1 calc R U
H1C H 0.3114 0.4943 0.5373 0.042 Uiso 1 1 calc R U
I1 I -0.1053(2) 0.2120(2) 0.48882(5) 0.0171(4) Uani 1 1 d . .
N1 N 0.342(3) 0.693(2) 0.4914(15) 0.019(4) Uani 1 1 d . U
I2 I 0.3169(2) 0.1700(2) 0.50170(7) 0.0183(4) Uani 1 1 d . .
C2 C 0.347(4) 0.609(4) 0.4417(11) 0.030(6) Uani 1 1 d . U
H2A H 0.3503 0.6678 0.4086 0.044 Uiso 1 1 calc R U
H2B H 0.2526 0.5039 0.4405 0.044 Uiso 1 1 calc R U
H2C H 0.4407 0.5978 0.4429 0.044 Uiso 1 1 calc R U
I3 I -0.1762(2) -0.28034(19) 0.49344(8) 0.0194(4) Uani 1 1 d . .
C3 C 0.488(4) 0.859(4) 0.4895(13) 0.032(7) Uani 1 1 d . .
H3A H 0.4652 0.9290 0.4674 0.048 Uiso 1 1 calc R U
H3B H 0.5763 0.8536 0.4729 0.048 Uiso 1 1 calc R U
H3C H 0.5165 0.9012 0.5271 0.048 Uiso 1 1 calc R U
C4 C 0.192(4) 0.700(3) 0.4944(11) 0.026(6) Uani 1 1 d . U
H4A H 0.2080 0.7969 0.4770 0.038 Uiso 1 1 calc R U
H4B H 0.1619 0.6976 0.5331 0.038 Uiso 1 1 calc R U
H4C H 0.1078 0.6088 0.4750 0.038 Uiso 1 1 calc R U

loop_
_atom_site_aniso_label
_atom_site_aniso_U_11
_atom_site_aniso_U_22
_atom_site_aniso_U_33
_atom_site_aniso_U_23
_atom_site_aniso_U_13
_atom_site_aniso_U_12
Pb1 0.0146(4) 0.0167(6) 0.0130(4) 0.0007(6) 0.0011(3) 0.0074(5)
C1 0.029(8) 0.029(8) 0.029(8) 0.001(5) -0.001(5) 0.016(5)
I1 0.0181(9) 0.0200(8) 0.0164(8) -0.0006(6) -0.0009(6) 0.0119(8)
N1 0.020(5) 0.017(5) 0.019(5) 0.001(3) 0.001(3) 0.009(3)
I2 0.0141(8) 0.0229(8) 0.0183(8) -0.0002(7) 0.0008(6) 0.0095(7)
C2 0.030(8) 0.032(8) 0.028(7) -0.001(5) 0.000(5) 0.016(5)
I3 0.0208(9) 0.0153(8) 0.0210(7) 0.0001(8) -0.0006(8) 0.0082(8)
C3 0.030(18) 0.030(17) 0.033(14) -0.009(14) -0.019(15) 0.012(15)
C4 0.027(8) 0.022(7) 0.026(7) 0.004(5) -0.001(5) 0.011(5)

loop_
_atom_type_symbol
_atom_type_description
_atom_type_scat_dispersion_real
_atom_type_scat_dispersion_imag
_atom_type_scat_source
C C 0.0033 0.0016 'International Tables Vol C Tables 4.2.6.8 and 6.1.1.4'
N N 0.0061 0.0033 'International Tables Vol C Tables 4.2.6.8 and 6.1.1.4'
I I -0.4742 1.8119 'International Tables Vol C Tables 4.2.6.8 and 6.1.1.4'
Pb Pb -3.3944 10.1111 'International Tables Vol C Tables 4.2.6.8 and 6.1.1.4'
H H 0.0000 0.0000 'International Tables Vol C Tables 4.2.6.8 and 6.1.1.4'

loop_
_geom_angle_atom_site_label_1
_geom_angle_atom_site_label_2
_geom_angle_atom_site_label_3
_geom_angle
_geom_angle_site_symmetry_1
_geom_angle_site_symmetry_3
I2 Pb1 I1 177.23(6) . 6
I2 Pb1 I3 89.84(7) . .
I1 Pb1 I3 92.57(6) 6 .
I2 Pb1 I1 83.21(7) . .
I1 Pb1 I1 95.58(4) 6 .
I3 Pb1 I1 86.45(7) . .
I2 Pb1 I3 94.72(6) . 6
I1 Pb1 I3 86.62(7) 6 6
I3 Pb1 I3 90.62(4) . 6
I1 Pb1 I3 176.41(8) . 6
I2 Pb1 I2 94.64(5) . 6
I1 Pb1 I2 82.96(6) 6 6
I3 Pb1 I2 175.52(8) . 6
I1 Pb1 I2 94.13(5) . 6
I3 Pb1 I2 88.95(7) 6 6
N1 C1 H1A 109.5 . .
N1 C1 H1B 109.5 . .
H1A C1 H1B 109.5 . .
N1 C1 H1C 109.5 . .
H1A C1 H1C 109.5 . .
H1B C1 H1C 109.5 . .
Pb1 I1 Pb1 75.68(5) 5_554 .
C2 N1 C4 112(3) . .
C2 N1 C3 107(3) . .
C4 N1 C3 112(2) . .
C2 N1 C1 109(2) . .
C4 N1 C1 109(2) . .
C3 N1 C1 108(3) . .
Pb1 I2 Pb1 75.54(5) . 5_554
N1 C2 H2A 109.5 . .
N1 C2 H2B 109.5 . .
H2A C2 H2B 109.5 . .
N1 C2 H2C 109.5 . .
H2A C2 H2C 109.5 . .
H2B C2 H2C 109.5 . .
Pb1 I3 Pb1 75.42(4) . 5_554
N1 C3 H3A 109.5 . .
N1 C3 H3B 109.5 . .
H3A C3 H3B 109.5 . .
N1 C3 H3C 109.5 . .
H3A C3 H3C 109.5 . .
H3B C3 H3C 109.5 . .
N1 C4 H4A 109.5 . .
N1 C4 H4B 109.5 . .
H4A C4 H4B 109.5 . .
N1 C4 H4C 109.5 . .
H4A C4 H4C 109.5 . .
H4B C4 H4C 109.5 . .

loop_
_geom_bond_atom_site_label_1
_geom_bond_atom_site_label_2
_geom_bond_distance
_geom_bond_site_symmetry_2
Pb1 I2 3.216(3) .
Pb1 I1 3.219(2) 6
Pb1 I3 3.234(2) .
Pb1 I1 3.241(2) .
Pb1 I3 3.246(2) 6
Pb1 I2 3.254(2) 6
C1 N1 1.57(4) .
C1 H1A 0.9600 .
C1 H1B 0.9600 .
C1 H1C 0.9600 .
I1 Pb1 3.219(2) 5_554
N1 C2 1.45(4) .
N1 C4 1.47(4) .
N1 C3 1.51(4) .
I2 Pb1 3.254(2) 5_554
C2 H2A 0.9600 .
C2 H2B 0.9600 .
C2 H2C 0.9600 .
I3 Pb1 3.246(2) 5_554
C3 H3A 0.9600 .
C3 H3B 0.9600 .
C3 H3C 0.9600 .
C4 H4A 0.9600 .
C4 H4B 0.9600 .
C4 H4C 0.9600 .
